data_2311431
loop_
_publ_author_name
'Shaibah, Mohammed A. E.'
'Sagar, Belakavadi K.'
'Yathirajan, Hemmige S.'
'Kumar, S. Madan'
'Glidewell, Christopher'

_publ_section_title
;
 Crystal structure of ebastinium 3,5-di-nitro-benzoate.
;
_journal_coeditor_code SU5391
_journal_issue 'Pt 10'
_journal_name_full 'Acta crystallographica. Section E, Crystallographic communications'
_journal_page_first 1513
_journal_page_last 1516
_journal_paper_doi 10.1107/S205698901701324X
_journal_volume 73
_journal_year 2017
_chemical_formula_iupac 'C32 H40 N O2 +, C7 H3 N2 O6 -'
_chemical_formula_moiety 'C32 H40 N O2 +, C7 H3 N2 O6 -'
_chemical_formula_sum 'C39 H43 N3 O8'
_chemical_formula_weight 681.76
_chemical_name_systematic
;
4-(Benzhydryloxy)-1-[4-(4-<i>tert</i>-butylphenyl)-4-oxobutyl]piperidinium
3,5-dinitrobenzoate
;
_space_group_crystal_system monoclinic
_space_group_IT_number 14
_space_group_name_Hall '-P 2ybc'
_space_group_name_H-M_alt 'P 1 21/c 1'
_atom_sites_solution_hydrogens mixed
_atom_sites_solution_primary direct
_atom_sites_solution_secondary difmap
_audit_creation_method SHELXL-2014
_cell_angle_alpha 90
_cell_angle_beta 97.836(5)
_cell_angle_gamma 90
_cell_formula_units_Z 4
_cell_length_a 5.9168(3)
_cell_length_b 28.3733(12)
_cell_length_c 21.0782(11)
_cell_measurement_reflns_used 10431
_cell_measurement_temperature 293(2)
_cell_measurement_theta_max 31.211
_cell_measurement_theta_min 2.364
_cell_volume 3505.5(3)
_computing_cell_refinement
;
CrystalClear (Rigaku, 2011)
;
_computing_data_collection
;
CrystalClear (Rigaku, 2011)
;
_computing_data_reduction
;
CrystalClear (Rigaku, 2011)
;
_computing_molecular_graphics
;
PLATON (Spek, 2009)
;
_computing_publication_material
;
SHELXL2014 (Sheldrick, 2015) and PLATON (Spek, 2009)
;
_computing_structure_refinement
;
SHELXL2014 (Sheldrick, 2015)
;
_computing_structure_solution
;
SHELXS86 (Sheldrick, 2008)
;
_diffrn_ambient_temperature 293(2)
_diffrn_measured_fraction_theta_full 0.999
_diffrn_measured_fraction_theta_max 0.999
_diffrn_measurement_device_type 'Rigaku Saturn724'
_diffrn_measurement_method '\f and \w scans'
_diffrn_radiation_type MoK\a
_diffrn_radiation_wavelength 0.71073
_diffrn_reflns_av_R_equivalents 0.0612
_diffrn_reflns_limit_h_max 7
_diffrn_reflns_limit_h_min -7
_diffrn_reflns_limit_k_max 35
_diffrn_reflns_limit_k_min -35
_diffrn_reflns_limit_l_max 25
_diffrn_reflns_limit_l_min -26
_diffrn_reflns_number 40112
_diffrn_reflns_theta_full 25.242
_diffrn_reflns_theta_max 26.550
_diffrn_reflns_theta_min 2.364
_diffrn_standards_decay_% 0
_diffrn_standards_interval_count 0
_diffrn_standards_interval_time 0
_diffrn_standards_number 0
_exptl_absorpt_coefficient_mu 0.091
_exptl_absorpt_correction_T_max 0.984
_exptl_absorpt_correction_T_min 0.956
_exptl_absorpt_correction_type multi-scan
_exptl_absorpt_process_details
;
(SADABS; Krause <i>et al.</i>,  2015)
;
_exptl_crystal_colour colourless
_exptl_crystal_density_diffrn 1.292
_exptl_crystal_description block
_exptl_crystal_F_000 1448
_exptl_crystal_size_max 0.230
_exptl_crystal_size_mid 0.210
_exptl_crystal_size_min 0.180
_refine_diff_density_max 0.202
_refine_diff_density_min -0.251
_refine_ls_extinction_method none
_refine_ls_goodness_of_fit_ref 1.047
_refine_ls_hydrogen_treatment mixed
_refine_ls_matrix_type full
_refine_ls_number_parameters 470
_refine_ls_number_reflns 7331
_refine_ls_number_restraints 22
_refine_ls_restrained_S_all 1.050
_refine_ls_R_factor_all 0.1127
_refine_ls_R_factor_gt 0.0651
_refine_ls_shift/su_max 0.001
_refine_ls_shift/su_mean 0.000
_refine_ls_structure_factor_coef Fsqd
_refine_ls_weighting_details 'w=1/[\s^2^(Fo^2^)+(0.0661P)^2^+1.0412P] where P=(Fo^2^+2Fc^2^)/3'
_refine_ls_weighting_scheme calc
_refine_ls_wR_factor_gt 0.1465
_refine_ls_wR_factor_ref 0.1794
_reflns_number_gt 4388
_reflns_number_total 7331
_reflns_threshold_expression 'I > 2\s(I)'
_cod_data_source_file su5391sup1.cif
_cod_data_source_block I
_cod_original_cell_volume 3505.6(3)
_cod_original_sg_symbol_H-M 'P 21/c'
_cod_database_code 2311431
_shelx_space_group_comment
;
The symmetry employed for this shelxl refinement is uniquely defined
by the following loop, which should always be used as a source of
symmetry information in preference to the above space-group names.
They are only intended as comments.
;
_shelx_estimated_absorpt_t_min 0.979
_shelx_estimated_absorpt_t_max 0.984
_shelxl_version_number 2.014

loop_
_space_group_symop_operation_xyz
'x, y, z'
'-x, y+1/2, -z+1/2'
'-x, -y, -z'
'x, -y-1/2, z-1/2'

loop_
_atom_site_type_symbol
_atom_site_label
_atom_site_fract_x
_atom_site_fract_y
_atom_site_fract_z
_atom_site_U_iso_or_equiv
_atom_site_adp_type
_atom_site_calc_flag
_atom_site_occupancy
_atom_site_disorder_assembly
_atom_site_disorder_group
N N1 0.3135(4) 0.72898(6) 0.37455(11) 0.0510(5) Uani d 1 . .
H H1 0.374(4) 0.7192(8) 0.3349(12) 0.061 Uiso d 1 . .
C C2 0.4460(4) 0.77114(8) 0.40021(11) 0.0479(6) Uani d 1 . .
H H2B 0.6062 0.7629 0.4097 0.057 Uiso calc 1 . .
H H2A 0.3938 0.7811 0.4398 0.057 Uiso calc 1 . .
C C3 0.4185(4) 0.81101(8) 0.35285(11) 0.0457(6) Uani d 1 . .
H H3A 0.4826 0.8018 0.3147 0.055 Uiso calc 1 . .
H H3B 0.5027 0.8382 0.3713 0.055 Uiso calc 1 . .
C C4 0.1701(4) 0.82448(8) 0.33437(11) 0.0457(6) Uani d 1 . .
H H4 0.1579 0.8488 0.3011 0.055 Uiso calc 1 . .
C C5 0.0386(4) 0.78137(9) 0.30906(12) 0.0553(7) Uani d 1 . .
H H5A -0.1219 0.7892 0.2994 0.066 Uiso calc 1 . .
H H5B 0.0916 0.7713 0.2697 0.066 Uiso calc 1 . .
C C6 0.0676(4) 0.74172(9) 0.35682(13) 0.0575(7) Uani d 1 . .
H H6A 0.0043 0.7510 0.3950 0.069 Uiso calc 1 . .
H H6B -0.0160 0.7144 0.3388 0.069 Uiso calc 1 . .
O O4 0.0623(3) 0.84055(5) 0.38735(7) 0.0484(4) Uani d 1 . .
C C41 0.1566(4) 0.88157(8) 0.41962(11) 0.0460(6) Uani d 1 . .
H H41 0.3107 0.8739 0.4403 0.055 Uiso calc 1 . .
C C141 0.0098(4) 0.89282(8) 0.47183(11) 0.0453(6) Uani d 1 . .
C C142 -0.1660(4) 0.86412(9) 0.48464(11) 0.0511(6) Uani d 1 . .
H H142 -0.1975 0.8367 0.4610 0.061 Uiso calc 1 . .
C C143 -0.2974(5) 0.87546(10) 0.53237(12) 0.0613(7) Uani d 1 . .
H H143 -0.4159 0.8557 0.5403 0.074 Uiso calc 1 . .
C C144 -0.2527(6) 0.91565(10) 0.56772(13) 0.0686(8) Uani d 1 . .
H H144 -0.3422 0.9236 0.5991 0.082 Uiso calc 1 . .
C C145 -0.0755(6) 0.94408(10) 0.55665(15) 0.0798(10) Uani d 1 . .
H H145 -0.0426 0.9711 0.5812 0.096 Uiso calc 1 . .
C C146 0.0550(6) 0.93287(9) 0.50904(14) 0.0719(8) Uani d 1 . .
H H146 0.1749 0.9525 0.5019 0.086 Uiso calc 1 . .
C C151 0.1735(4) 0.92244(8) 0.37464(11) 0.0469(6) Uani d 1 . .
C C152 0.3761(5) 0.94689(9) 0.37596(14) 0.0612(7) Uani d 1 . .
H H152 0.5016 0.9380 0.4050 0.073 Uiso calc 1 . .
C C153 0.3962(6) 0.98416(10) 0.33510(18) 0.0770(9) Uani d 1 . .
H H153 0.5338 1.0003 0.3368 0.092 Uiso calc 1 . .
C C154 0.2134(7) 0.99730(11) 0.29230(17) 0.0808(10) Uani d 1 . .
H H154 0.2264 1.0222 0.2644 0.097 Uiso calc 1 . .
C C155 0.0086(6) 0.97356(11) 0.29040(15) 0.0754(9) Uani d 1 . .
H H155 -0.1161 0.9827 0.2613 0.091 Uiso calc 1 . .
C C156 -0.0118(5) 0.93637(9) 0.33152(13) 0.0603(7) Uani d 1 . .
H H156 -0.1504 0.9207 0.3302 0.072 Uiso calc 1 . .
C C11 0.3376(6) 0.68892(10) 0.42095(17) 0.0865(11) Uani d 1 . .
H H11A 0.2213 0.6656 0.4071 0.104 Uiso calc 1 . .
H H11B 0.3101 0.7005 0.4625 0.104 Uiso calc 1 . .
C C12 0.5687(5) 0.66527(9) 0.42801(16) 0.0724(9) Uani d 1 . .
H H12A 0.6523 0.6664 0.4737 0.087 Uiso d 1 . .
H H12B 0.6523 0.6776 0.4014 0.087 Uiso d 1 . .
C C13 0.5462(5) 0.61430(10) 0.41343(17) 0.0833(10) Uani d 1 . .
H H13A 0.4697 0.6108 0.3700 0.100 Uiso calc 1 . .
H H13B 0.4481 0.6005 0.4417 0.100 Uiso calc 1 . .
C C14 0.7637(6) 0.58644(10) 0.41954(15) 0.0709(8) Uani d 1 . .
O O14 0.9451(4) 0.60527(8) 0.43408(16) 0.1170(10) Uani d 1 . .
C C161 0.7488(5) 0.53513(9) 0.40590(14) 0.0659(8) Uani d 0.706(4) A -1
C C162 0.5497(7) 0.51590(14) 0.3727(3) 0.0902(17) Uani d 0.706(4) A -1
H H162 0.4245 0.5351 0.3599 0.108 Uiso calc 0.706(4) A -1
C C163 0.5386(7) 0.46828(14) 0.3589(3) 0.0907(18) Uani d 0.706(4) A -1
H H163 0.4054 0.4561 0.3364 0.109 Uiso calc 0.706(4) A -1
C C164 0.7209(5) 0.43792(9) 0.37782(13) 0.0587(7) Uani d 0.706(4) A -1
C C165 0.9157(9) 0.45915(18) 0.4048(5) 0.103(4) Uani d 0.706(4) A -1
H H165 1.0458 0.4407 0.4147 0.124 Uiso calc 0.706(4) A -1
C C166 0.9308(9) 0.50664(17) 0.4185(4) 0.099(3) Uani d 0.706(4) A -1
H H166 1.0697 0.5192 0.4367 0.119 Uiso calc 0.706(4) A -1
C C171 0.7488(5) 0.53513(9) 0.40590(14) 0.0659(8) Uani d 0.294(4) A -2
C C172 0.5662(15) 0.5073(3) 0.4211(5) 0.0902(17) Uani d 0.294(4) A -2
H H172 0.4497 0.5216 0.4396 0.108 Uiso calc 0.294(4) A -2
C C173 0.5554(15) 0.4594(3) 0.4093(5) 0.0907(18) Uani d 0.294(4) A -2
H H173 0.4382 0.4415 0.4223 0.109 Uiso calc 0.294(4) A -2
C C174 0.7209(5) 0.43792(9) 0.37782(13) 0.0587(7) Uani d 0.294(4) A -2
C C175 0.9160(17) 0.4626(4) 0.3793(15) 0.103(4) Uani d 0.294(4) A -2
H H175 1.0483 0.4468 0.3726 0.124 Uiso calc 0.294(4) A -2
C C176 0.9267(18) 0.5104(4) 0.3905(12) 0.099(3) Uani d 0.294(4) A -2
H H176 1.0625 0.5262 0.3872 0.119 Uiso calc 0.294(4) A -2
C C181 0.7009(5) 0.38550(9) 0.36135(13) 0.0591(7) Uani d 1 . .
C C182 0.6091(6) 0.35909(12) 0.41549(16) 0.0925(11) Uani d 1 . .
H H18A 0.5908 0.3264 0.4044 0.139 Uiso calc 1 . .
H H18B 0.4643 0.3721 0.4220 0.139 Uiso calc 1 . .
H H18C 0.7145 0.3622 0.4541 0.139 Uiso calc 1 . .
C C183 0.9278(5) 0.36413(11) 0.35081(18) 0.0903(11) Uani d 1 . .
H H18D 1.0326 0.3661 0.3897 0.135 Uiso calc 1 . .
H H18E 0.9883 0.3811 0.3175 0.135 Uiso calc 1 . .
H H18F 0.9059 0.3317 0.3386 0.135 Uiso calc 1 . .
C C184 0.5349(5) 0.37825(11) 0.29982(14) 0.0753(8) Uani d 1 . .
H H18G 0.5895 0.3949 0.2653 0.113 Uiso calc 1 . .
H H18H 0.3872 0.3900 0.3058 0.113 Uiso calc 1 . .
H H18I 0.5240 0.3453 0.2898 0.113 Uiso calc 1 . .
C C21 0.7522(4) 0.69940(8) 0.19856(11) 0.0431(5) Uani d 1 . .
C C22 0.8763(4) 0.66079(8) 0.22368(11) 0.0458(6) Uani d 1 . .
H H22 0.8338 0.6448 0.2587 0.055 Uiso calc 1 . .
C C23 1.0631(4) 0.64614(8) 0.19644(12) 0.0486(6) Uani d 1 . .
C C24 1.1306(4) 0.66812(9) 0.14419(12) 0.0525(6) Uani d 1 . .
H H24 1.2571 0.6579 0.1263 0.063 Uiso calc 1 . .
C C25 1.0032(4) 0.70587(9) 0.11964(11) 0.0505(6) Uani d 1 . .
C C26 0.8156(4) 0.72192(8) 0.14567(11) 0.0493(6) Uani d 1 . .
H H26 0.7327 0.7476 0.1278 0.059 Uiso calc 1 . .
C C27 0.5535(4) 0.71822(9) 0.23013(13) 0.0504(6) Uani d 1 . .
O O21 0.4514(3) 0.75292(7) 0.20644(9) 0.0689(5) Uani d 1 . .
O O22 0.5158(3) 0.69618(6) 0.27979(9) 0.0649(5) Uani d 1 . .
N N23 1.1983(4) 0.60593(8) 0.22480(13) 0.0672(6) Uani d 1 . .
O O23 1.1460(4) 0.58894(8) 0.27369(12) 0.0920(7) Uani d 1 . .
O O24 1.3561(4) 0.59235(8) 0.19822(12) 0.1010(8) Uani d 1 . .
N N25 1.0724(5) 0.72964(9) 0.06325(12) 0.0700(7) Uani d 1 . .
O O25 1.2546(4) 0.71894(9) 0.04679(11) 0.0974(8) Uani d 1 . .
O O26 0.9409(5) 0.75808(9) 0.03539(11) 0.1034(8) Uani d 1 . .

loop_
_atom_site_aniso_label
_atom_site_aniso_U_11
_atom_site_aniso_U_22
_atom_site_aniso_U_33
_atom_site_aniso_U_12
_atom_site_aniso_U_13
_atom_site_aniso_U_23
N1 0.0585(13) 0.0405(10) 0.0606(13) 0.0002(9) 0.0321(11) -0.0031(10)
C2 0.0490(14) 0.0496(13) 0.0474(14) 0.0035(11) 0.0147(11) -0.0072(11)
C3 0.0470(14) 0.0421(12) 0.0508(14) -0.0017(10) 0.0168(11) -0.0075(11)
C4 0.0480(14) 0.0472(13) 0.0444(13) 0.0039(11) 0.0150(11) -0.0043(11)
C5 0.0430(14) 0.0664(16) 0.0576(16) 0.0005(12) 0.0108(12) -0.0223(13)
C6 0.0514(16) 0.0545(15) 0.0722(18) -0.0128(12) 0.0285(14) -0.0229(14)
O4 0.0520(10) 0.0442(9) 0.0527(10) 0.0011(7) 0.0203(8) -0.0131(7)
C41 0.0446(13) 0.0415(12) 0.0521(14) 0.0040(10) 0.0076(11) -0.0054(11)
C141 0.0513(14) 0.0397(12) 0.0453(13) 0.0080(11) 0.0082(11) -0.0019(10)
C142 0.0510(15) 0.0579(15) 0.0441(14) 0.0011(12) 0.0058(12) -0.0045(12)
C143 0.0581(17) 0.0772(19) 0.0501(15) 0.0059(14) 0.0130(13) 0.0065(14)
C144 0.088(2) 0.0690(18) 0.0540(17) 0.0236(17) 0.0277(16) 0.0054(15)
C145 0.122(3) 0.0537(17) 0.070(2) 0.0072(18) 0.040(2) -0.0174(15)
C146 0.100(2) 0.0518(16) 0.0696(19) -0.0091(15) 0.0334(18) -0.0129(14)
C151 0.0498(14) 0.0416(12) 0.0521(14) 0.0045(11) 0.0171(12) -0.0075(11)
C152 0.0595(17) 0.0526(15) 0.0755(19) 0.0007(13) 0.0234(15) -0.0081(14)
C153 0.079(2) 0.0557(17) 0.106(3) 0.0001(16) 0.047(2) -0.0010(18)
C154 0.117(3) 0.0544(17) 0.083(2) 0.0105(19) 0.056(2) 0.0096(16)
C155 0.092(2) 0.0709(19) 0.0646(19) 0.0251(18) 0.0133(17) 0.0088(16)
C156 0.0614(17) 0.0567(16) 0.0640(17) 0.0072(13) 0.0131(14) 0.0013(14)
C11 0.109(3) 0.0547(16) 0.110(3) 0.0158(17) 0.069(2) 0.0279(17)
C12 0.089(2) 0.0500(15) 0.086(2) 0.0124(15) 0.0381(18) 0.0181(15)
C13 0.087(2) 0.0635(18) 0.095(2) 0.0207(16) -0.0026(19) -0.0269(17)
C14 0.073(2) 0.0543(16) 0.083(2) 0.0038(15) 0.0015(17) -0.0062(15)
O14 0.0782(17) 0.0650(14) 0.200(3) -0.0039(12) -0.0078(17) -0.0152(16)
C161 0.0586(17) 0.0523(15) 0.085(2) 0.0033(14) 0.0038(15) -0.0064(14)
C162 0.071(3) 0.063(2) 0.125(5) 0.028(2) -0.031(3) -0.023(3)
C163 0.062(2) 0.065(2) 0.136(5) 0.0107(19) -0.023(3) -0.029(3)
C164 0.0531(16) 0.0537(15) 0.0714(18) 0.0057(13) 0.0157(14) -0.0063(13)
C165 0.064(2) 0.056(2) 0.181(11) 0.0166(17) -0.013(3) -0.014(4)
C166 0.061(2) 0.057(2) 0.170(10) 0.0066(17) -0.017(3) -0.011(3)
C171 0.0586(17) 0.0523(15) 0.085(2) 0.0033(14) 0.0038(15) -0.0064(14)
C172 0.071(3) 0.063(2) 0.125(5) 0.028(2) -0.031(3) -0.023(3)
C173 0.062(2) 0.065(2) 0.136(5) 0.0107(19) -0.023(3) -0.029(3)
C174 0.0531(16) 0.0537(15) 0.0714(18) 0.0057(13) 0.0157(14) -0.0063(13)
C175 0.064(2) 0.056(2) 0.181(11) 0.0166(17) -0.013(3) -0.014(4)
C176 0.061(2) 0.057(2) 0.170(10) 0.0066(17) -0.017(3) -0.011(3)
C181 0.0610(17) 0.0529(15) 0.0659(17) 0.0014(13) 0.0175(14) 0.0020(13)
C182 0.121(3) 0.087(2) 0.073(2) -0.007(2) 0.028(2) 0.0090(18)
C183 0.079(2) 0.069(2) 0.124(3) 0.0164(17) 0.019(2) -0.014(2)
C184 0.085(2) 0.0685(18) 0.074(2) -0.0021(16) 0.0180(17) -0.0076(16)
C21 0.0455(13) 0.0423(12) 0.0432(13) -0.0045(10) 0.0127(11) -0.0105(10)
C22 0.0518(14) 0.0467(13) 0.0406(13) -0.0047(11) 0.0124(11) -0.0067(10)
C23 0.0479(14) 0.0481(13) 0.0496(14) 0.0050(11) 0.0062(12) -0.0117(11)
C24 0.0476(14) 0.0601(15) 0.0527(15) -0.0056(12) 0.0173(12) -0.0186(13)
C25 0.0535(15) 0.0581(15) 0.0428(14) -0.0097(12) 0.0169(12) -0.0076(12)
C26 0.0536(15) 0.0480(13) 0.0472(14) -0.0034(11) 0.0106(12) -0.0072(11)
C27 0.0486(15) 0.0505(14) 0.0548(16) -0.0031(12) 0.0166(12) -0.0165(13)
O21 0.0677(13) 0.0620(12) 0.0798(13) 0.0171(10) 0.0207(10) -0.0063(10)
O22 0.0747(13) 0.0646(11) 0.0634(12) 0.0063(9) 0.0386(10) -0.0071(10)
N23 0.0668(16) 0.0624(15) 0.0715(16) 0.0143(12) 0.0064(14) -0.0117(13)
O23 0.1038(18) 0.0849(15) 0.0873(16) 0.0259(13) 0.0133(14) 0.0247(13)
O24 0.0920(17) 0.1013(17) 0.1138(19) 0.0466(14) 0.0293(15) -0.0112(15)
N25 0.0849(19) 0.0748(17) 0.0557(15) -0.0129(14) 0.0292(15) -0.0015(13)
O25 0.0960(18) 0.127(2) 0.0806(16) -0.0088(15) 0.0543(14) -0.0002(14)
O26 0.132(2) 0.1008(18) 0.0844(17) 0.0167(16) 0.0413(16) 0.0340(15)

loop_
_atom_type_symbol
_atom_type_description
_atom_type_scat_dispersion_real
_atom_type_scat_dispersion_imag
_atom_type_scat_source
C C 0.0033 0.0016 'International Tables Vol C Tables 4.2.6.8 and 6.1.1.4'
H H 0.0000 0.0000 'International Tables Vol C Tables 4.2.6.8 and 6.1.1.4'
N N 0.0061 0.0033 'International Tables Vol C Tables 4.2.6.8 and 6.1.1.4'
O O 0.0106 0.0060 'International Tables Vol C Tables 4.2.6.8 and 6.1.1.4'

loop_
_geom_angle_atom_site_label_1
_geom_angle_atom_site_label_2
_geom_angle_atom_site_label_3
_geom_angle
C2 N1 C11 112.0(2)
C2 N1 C6 110.00(18)
C11 N1 C6 110.5(2)
C2 N1 H1 107.3(14)
C11 N1 H1 109.0(14)
C6 N1 H1 107.9(15)
N1 C2 C3 111.04(19)
N1 C2 H2B 109.4
C3 C2 H2B 109.4
N1 C2 H2A 109.4
C3 C2 H2A 109.4
H2B C2 H2A 108.0
C2 C3 C4 111.94(19)
C2 C3 H3A 109.2
C4 C3 H3A 109.2
C2 C3 H3B 109.2
C4 C3 H3B 109.2
H3A C3 H3B 107.9
O4 C4 C5 105.72(18)
O4 C4 C3 113.48(19)
C5 C4 C3 108.75(19)
O4 C4 H4 109.6
C5 C4 H4 109.6
C3 C4 H4 109.6
C6 C5 C4 111.3(2)
C6 C5 H5A 109.4
C4 C5 H5A 109.4
C6 C5 H5B 109.4
C4 C5 H5B 109.4
H5A C5 H5B 108.0
N1 C6 C5 111.49(19)
N1 C6 H6A 109.3
C5 C6 H6A 109.3
N1 C6 H6B 109.3
C5 C6 H6B 109.3
H6A C6 H6B 108.0
C41 O4 C4 116.44(17)
O4 C41 C151 112.52(19)
O4 C41 C141 106.93(18)
C151 C41 C141 112.66(18)
O4 C41 H41 108.2
C151 C41 H41 108.2
C141 C41 H41 108.2
C142 C141 C146 117.8(2)
C142 C141 C41 122.5(2)
C146 C141 C41 119.7(2)
C141 C142 C143 121.1(2)
C141 C142 H142 119.4
C143 C142 H142 119.4
C144 C143 C142 120.1(3)
C144 C143 H143 120.0
C142 C143 H143 120.0
C145 C144 C143 119.7(3)
C145 C144 H144 120.2
C143 C144 H144 120.2
C144 C145 C146 120.3(3)
C144 C145 H145 119.9
C146 C145 H145 119.9
C145 C146 C141 121.0(3)
C145 C146 H146 119.5
C141 C146 H146 119.5
C152 C151 C156 118.5(2)
C152 C151 C41 120.3(2)
C156 C151 C41 121.2(2)
C153 C152 C151 121.4(3)
C153 C152 H152 119.3
C151 C152 H152 119.3
C154 C153 C152 119.7(3)
C154 C153 H153 120.2
C152 C153 H153 120.2
C153 C154 C155 120.0(3)
C153 C154 H154 120.0
C155 C154 H154 120.0
C156 C155 C154 120.4(3)
C156 C155 H155 119.8
C154 C155 H155 119.8
C155 C156 C151 120.1(3)
C155 C156 H156 120.0
C151 C156 H156 120.0
N1 C11 C12 114.0(2)
N1 C11 H11A 108.8
C12 C11 H11A 108.8
N1 C11 H11B 108.8
C12 C11 H11B 108.8
H11A C11 H11B 107.7
C13 C12 C11 111.0(3)
C13 C12 H12A 104.2
C11 C12 H12A 113.2
C13 C12 H12B 107.6
C11 C12 H12B 110.1
H12A C12 H12B 110.5
C12 C13 C14 116.4(3)
C12 C13 H13A 108.2
C14 C13 H13A 108.2
C12 C13 H13B 108.2
C14 C13 H13B 108.2
H13A C13 H13B 107.3
O14 C14 C161 120.9(3)
O14 C14 C13 120.9(3)
C161 C14 C13 118.2(3)
C166 C161 C162 117.5(3)
C166 C161 C14 121.8(3)
C162 C161 C14 120.3(3)
C163 C162 C161 120.0(4)
C163 C162 H162 120.0
C161 C162 H162 120.0
C162 C163 C164 122.1(4)
C162 C163 H163 119.0
C164 C163 H163 119.0
C165 C164 C163 115.2(3)
C165 C164 C181 124.3(3)
C163 C164 C181 120.2(3)
C164 C165 C166 123.3(5)
C164 C165 H165 118.3
C166 C165 H165 118.3
C161 C166 C165 121.3(5)
C161 C166 H166 119.3
C165 C166 H166 119.3
C173 C172 H172 119.0
C172 C173 H173 120.1
C176 C175 H175 118.8
C175 C176 H176 118.7
C183 C181 C182 109.0(3)
C183 C181 C164 112.3(2)
C182 C181 C164 109.4(2)
C183 C181 C184 107.5(2)
C182 C181 C184 108.4(2)
C164 C181 C184 110.1(2)
C181 C182 H18A 109.5
C181 C182 H18B 109.5
H18A C182 H18B 109.5
C181 C182 H18C 109.5
H18A C182 H18C 109.5
H18B C182 H18C 109.5
C181 C183 H18D 109.5
C181 C183 H18E 109.5
H18D C183 H18E 109.5
C181 C183 H18F 109.5
H18D C183 H18F 109.5
H18E C183 H18F 109.5
C181 C184 H18G 109.5
C181 C184 H18H 109.5
H18G C184 H18H 109.5
C181 C184 H18I 109.5
H18G C184 H18I 109.5
H18H C184 H18I 109.5
C26 C21 C22 119.2(2)
C26 C21 C27 120.1(2)
C22 C21 C27 120.7(2)
C23 C22 C21 119.6(2)
C23 C22 H22 120.2
C21 C22 H22 120.2
C24 C23 C22 122.4(2)
C24 C23 N23 118.5(2)
C22 C23 N23 119.2(2)
C25 C24 C23 117.0(2)
C25 C24 H24 121.5
C23 C24 H24 121.5
C24 C25 C26 122.6(2)
C24 C25 N25 117.6(2)
C26 C25 N25 119.8(2)
C21 C26 C25 119.3(2)
C21 C26 H26 120.3
C25 C26 H26 120.3
O21 C27 O22 127.0(2)
O21 C27 C21 118.1(2)
O22 C27 C21 115.0(2)
O24 N23 O23 124.5(3)
O24 N23 C23 117.9(3)
O23 N23 C23 117.7(2)
O26 N25 O25 124.2(3)
O26 N25 C25 117.6(3)
O25 N25 C25 118.1(3)

loop_
_geom_bond_atom_site_label_1
_geom_bond_atom_site_label_2
_geom_bond_distance
N1 C2 1.491(3)
N1 C11 1.493(3)
N1 C6 1.496(3)
N1 H1 0.99(3)
C2 C3 1.503(3)
C2 H2B 0.9700
C2 H2A 0.9700
C3 C4 1.517(3)
C3 H3A 0.9700
C3 H3B 0.9700
C4 O4 1.434(3)
C4 C5 1.507(3)
C4 H4 0.9800
C5 C6 1.504(4)
C5 H5A 0.9700
C5 H5B 0.9700
C6 H6A 0.9700
C6 H6B 0.9700
O4 C41 1.423(3)
C41 C151 1.510(3)
C41 C141 1.526(3)
C41 H41 0.9800
C141 C142 1.377(3)
C141 C146 1.386(3)
C142 C143 1.390(3)
C142 H142 0.9300
C143 C144 1.368(4)
C143 H143 0.9300
C144 C145 1.368(4)
C144 H144 0.9300
C145 C146 1.384(4)
C145 H145 0.9300
C146 H146 0.9300
C151 C152 1.382(3)
C151 C156 1.383(4)
C152 C153 1.379(4)
C152 H152 0.9300
C153 C154 1.363(5)
C153 H153 0.9300
C154 C155 1.382(5)
C154 H154 0.9300
C155 C156 1.381(4)
C155 H155 0.9300
C156 H156 0.9300
C11 C12 1.512(4)
C11 H11A 0.9700
C11 H11B 0.9700
C12 C13 1.481(4)
C12 H12A 1.0216
C12 H12B 0.8703
C13 C14 1.501(4)
C13 H13A 0.9700
C13 H13B 0.9700
C14 O14 1.201(3)
C14 C161 1.484(4)
C161 C166 1.344(5)
C161 C162 1.397(5)
C162 C163 1.382(5)
C162 H162 0.9300
C163 C164 1.396(4)
C163 H163 0.9300
C164 C165 1.355(6)
C164 C181 1.528(4)
C165 C166 1.378(5)
C165 H165 0.9300
C166 H166 0.9300
C172 C173 1.381(8)
C172 H172 0.9300
C173 H173 0.9300
C175 C176 1.376(8)
C175 H175 0.9300
C176 H176 0.9300
C181 C183 1.517(4)
C181 C182 1.526(4)
C181 C184 1.530(4)
C182 H18A 0.9600
C182 H18B 0.9600
C182 H18C 0.9600
C183 H18D 0.9600
C183 H18E 0.9600
C183 H18F 0.9600
C184 H18G 0.9600
C184 H18H 0.9600
C184 H18I 0.9600
C21 C26 1.380(3)
C21 C22 1.383(3)
C21 C27 1.524(3)
C22 C23 1.378(3)
C22 H22 0.9300
C23 C24 1.371(3)
C23 N23 1.473(3)
C24 C25 1.370(3)
C24 H24 0.9300
C25 C26 1.381(3)
C25 N25 1.472(3)
C26 H26 0.9300
C27 O21 1.226(3)
C27 O22 1.265(3)
N23 O24 1.215(3)
N23 O23 1.215(3)
N25 O26 1.215(3)
N25 O25 1.215(3)

loop_
_geom_hbond_atom_site_label_D
_geom_hbond_atom_site_label_H
_geom_hbond_atom_site_label_A
_geom_hbond_site_symmetry_A
_geom_hbond_distance_DH
_geom_hbond_distance_HA
_geom_hbond_distance_DA
_geom_hbond_angle_DHA
N1 H1 O22 . 0.99(3) 1.66(2) 2.634(3) 167(2)
C2 H2A O25 4_476 0.97 2.50 3.444(3) 163
C11 H11A O14 1_455 0.97 2.49 3.358(4) 150

loop_
_geom_torsion_atom_site_label_1
_geom_torsion_atom_site_label_2
_geom_torsion_atom_site_label_3
_geom_torsion_atom_site_label_4
_geom_torsion
C11 N1 C2 C3 -179.77(19)
C6 N1 C2 C3 -56.5(2)
N1 C2 C3 C4 57.2(2)
C2 C3 C4 O4 61.4(2)
C2 C3 C4 C5 -55.9(2)
O4 C4 C5 C6 -66.3(2)
C3 C4 C5 C6 55.8(3)
C2 N1 C6 C5 57.0(2)
C11 N1 C6 C5 -178.8(2)
C4 C5 C6 N1 -57.7(3)
C5 C4 O4 C41 -179.83(19)
C3 C4 O4 C41 61.1(3)
C4 O4 C41 C151 53.7(3)
C4 O4 C41 C141 177.88(18)
O4 C41 C141 C142 4.6(3)
C151 C41 C141 C142 128.7(2)
O4 C41 C141 C146 -176.5(2)
C151 C41 C141 C146 -52.4(3)
C146 C141 C142 C143 1.4(4)
C41 C141 C142 C143 -179.7(2)
C141 C142 C143 C144 -0.2(4)
C142 C143 C144 C145 -1.2(4)
C143 C144 C145 C146 1.4(5)
C144 C145 C146 C141 -0.1(5)
C142 C141 C146 C145 -1.3(4)
C41 C141 C146 C145 179.8(3)
O4 C41 C151 C152 -129.7(2)
C141 C41 C151 C152 109.3(2)
O4 C41 C151 C156 50.5(3)
C141 C41 C151 C156 -70.5(3)
C156 C151 C152 C153 -0.6(4)
C41 C151 C152 C153 179.6(2)
C151 C152 C153 C154 -0.2(4)
C152 C153 C154 C155 0.6(5)
C153 C154 C155 C156 -0.3(5)
C154 C155 C156 C151 -0.5(4)
C152 C151 C156 C155 0.9(4)
C41 C151 C156 C155 -179.3(2)
C2 N1 C11 C12 -72.4(3)
C6 N1 C11 C12 164.5(3)
N1 C11 C12 C13 -122.9(3)
C11 C12 C13 C14 -179.2(3)
C12 C13 C14 O14 -1.7(5)
C12 C13 C14 C161 179.5(3)
O14 C14 C161 C166 10.3(6)
C13 C14 C161 C166 -170.9(5)
O14 C14 C161 C162 -162.5(4)
C13 C14 C161 C162 16.4(5)
C166 C161 C162 C163 5.6(7)
C14 C161 C162 C163 178.6(4)
C161 C162 C163 C164 0.8(7)
C162 C163 C164 C165 -6.2(8)
C162 C163 C164 C181 -179.9(4)
C163 C164 C165 C166 5.7(11)
C181 C164 C165 C166 179.0(6)
C162 C161 C166 C165 -6.3(10)
C14 C161 C166 C165 -179.2(6)
C164 C165 C166 C161 0.5(13)
C165 C164 C181 C183 -24.9(6)
C163 C164 C181 C183 148.2(4)
C165 C164 C181 C182 96.3(6)
C163 C164 C181 C182 -90.6(4)
C165 C164 C181 C184 -144.6(6)
C163 C164 C181 C184 28.4(4)
C26 C21 C22 C23 1.4(3)
C27 C21 C22 C23 -176.3(2)
C21 C22 C23 C24 -0.9(4)
C21 C22 C23 N23 178.1(2)
C22 C23 C24 C25 0.0(4)
N23 C23 C24 C25 -179.0(2)
C23 C24 C25 C26 0.4(4)
C23 C24 C25 N25 -179.6(2)
C22 C21 C26 C25 -1.0(3)
C27 C21 C26 C25 176.7(2)
C24 C25 C26 C21 0.1(4)
N25 C25 C26 C21 -180.0(2)
C26 C21 C27 O21 1.3(3)
C22 C21 C27 O21 179.0(2)
C26 C21 C27 O22 -177.2(2)
C22 C21 C27 O22 0.5(3)
C24 C23 N23 O24 -4.2(4)
C22 C23 N23 O24 176.8(2)
C24 C23 N23 O23 174.9(2)
C22 C23 N23 O23 -4.1(4)
C24 C25 N25 O26 168.7(3)
C26 C25 N25 O26 -11.3(4)
C24 C25 N25 O25 -9.9(4)
C26 C25 N25 O25 170.2(2)
